data_7716153
loop_
_publ_author_name
'Kalita, Pankaj'
'Kumari, Kusum'
'Kumar, Pawan'
'Kumar, Vierandra'
'Singh, Saurabh Kumar'
'Rogez, Guillaume'
'Chandrasekhar, Vadapalli'

_publ_section_title
;
 Eight-coordinate mono- and dinuclear Dy(III) complexes containing a rigid
 equatorial plane and an anisobidentate carboxylate ligand in the axial
 position: synthesis, structure and magnetism.
;
_journal_issue 25
_journal_name_full 'Dalton transactions (Cambridge, England : 2003)'
_journal_page_first 10521
_journal_page_last 10535
_journal_paper_doi 10.1039/d4dt00803k
_journal_volume 53
_journal_year 2024
_chemical_formula_moiety 'C43 H34 Dy F3 N5 O5 P'
_chemical_formula_sum 'C43 H34 Dy F3 N5 O5 P'
_chemical_formula_weight 951.22
_space_group_crystal_system triclinic
_space_group_IT_number 2
_space_group_name_Hall '-P 1'
_space_group_name_H-M_alt 'P -1'
_atom_sites_solution_hydrogens geom
_atom_sites_solution_primary dual
_audit_creation_date 2023-12-11
_audit_creation_method
;
Olex2 1.5-alpha
(compiled 2023.11.24 svn.r209d9fb2 for OlexSys, GUI svn.r6869)
;
_audit_update_record
;
2023-12-11 deposited with the CCDC.	2024-05-21 downloaded from the CCDC.
;
_cell_angle_alpha 88.990(3)
_cell_angle_beta 83.329(3)
_cell_angle_gamma 62.514(5)
_cell_formula_units_Z 2
_cell_length_a 11.1068(6)
_cell_length_b 11.8584(5)
_cell_length_c 16.9438(5)
_cell_measurement_reflns_used 14102
_cell_measurement_temperature 120(10)
_cell_measurement_theta_max 28.6160
_cell_measurement_theta_min 3.0520
_cell_volume 1964.70(17)
_computing_cell_refinement 'CrysAlisPro 1.171.39.29d (Rigaku OD, 2017)'
_computing_data_collection 'CrysAlisPro 1.171.39.29d (Rigaku OD, 2017)'
_computing_data_reduction 'CrysAlisPro 1.171.39.29d (Rigaku OD, 2017)'
_computing_molecular_graphics 'Olex2 1.5-alpha (Dolomanov et al., 2009)'
_computing_publication_material 'Olex2 1.5-alpha (Dolomanov et al., 2009)'
_computing_structure_refinement 'SHELXL 2018/3 (Sheldrick, 2015)'
_computing_structure_solution 'SHELXT 2014/5 (Sheldrick, 2014)'
_diffrn_ambient_temperature 120(10)
_diffrn_detector 'CCD plate'
_diffrn_measured_fraction_theta_full 0.998
_diffrn_measured_fraction_theta_max 0.998
_diffrn_measurement_details
;
List of Runs (angles in degrees, time in seconds):

  # Type    Start    End  Width  t~exp~   \w     \q     \k     \f   Frames
#--------------------------------------------------------------------------
  1  \w    -15.00  35.00   0.50    1.91    --   -7.50 -82.00  90.00  100
  2  \w    -95.00  26.00   0.50    1.91    --   -7.50 -38.00  60.00  242
  3  \w    -39.00   3.00   0.50    1.91    --   -7.50 -82.00 -30.00   84
  4  \w     13.00  39.00   0.50    1.91    --   -7.50  38.00 -60.00   52
  5  \w    -94.00  10.00   0.50    1.91    --   -7.50 -38.00-150.00  208
  6  \w    -89.00  33.00   0.50    1.91    --   -7.50   0.00-180.00  244
  7  \w     56.00  81.00   0.50    1.91    --   -7.50   0.00-180.00   50
  8  \w    -96.00  -1.00   0.50    1.91    --   -7.50 -57.00   0.00  190
;
_diffrn_measurement_device 'four-circle diffractometer'
_diffrn_measurement_device_type 'XtaLAB AFC12 (RINC): Kappa single'
_diffrn_measurement_method '\w scans'
_diffrn_orient_matrix_type 'CrysAlisPro convention (1999,Acta A55,543-557)'
_diffrn_orient_matrix_UB_11 0.0486021000
_diffrn_orient_matrix_UB_12 -0.0439663000
_diffrn_orient_matrix_UB_13 -0.0297188000
_diffrn_orient_matrix_UB_21 -0.0296267000
_diffrn_orient_matrix_UB_22 0.0440022000
_diffrn_orient_matrix_UB_23 -0.0296217000
_diffrn_orient_matrix_UB_31 0.0449481000
_diffrn_orient_matrix_UB_32 0.0261630000
_diffrn_orient_matrix_UB_33 0.0043210000
_diffrn_radiation_monochromator graphite
_diffrn_radiation_probe x-ray
_diffrn_radiation_type MoK\a
_diffrn_radiation_wavelength 0.71073
_diffrn_reflns_av_R_equivalents 0.0446
_diffrn_reflns_av_unetI/netI 0.0415
_diffrn_reflns_Laue_measured_fraction_full 0.998
_diffrn_reflns_Laue_measured_fraction_max 0.998
_diffrn_reflns_limit_h_max 12
_diffrn_reflns_limit_h_min -13
_diffrn_reflns_limit_k_max 14
_diffrn_reflns_limit_k_min -14
_diffrn_reflns_limit_l_max 20
_diffrn_reflns_limit_l_min -21
_diffrn_reflns_number 31017
_diffrn_reflns_point_group_measured_fraction_full 0.998
_diffrn_reflns_point_group_measured_fraction_max 0.998
_diffrn_reflns_theta_full 25.242
_diffrn_reflns_theta_max 26.370
_diffrn_reflns_theta_min 2.500
_diffrn_source 'fine-focus sealed X-ray tube'
_diffrn_source_type 'Enhance (Mo) X-ray Source'
_exptl_absorpt_coefficient_mu 2.010
_exptl_absorpt_correction_T_max 1.00000
_exptl_absorpt_correction_T_min 0.87438
_exptl_absorpt_correction_type multi-scan
_exptl_absorpt_process_details
;
CrysAlisPro 1.171.39.29d (Rigaku Oxford Diffraction, 2017)
Empirical absorption correction using spherical harmonics,
 implemented in SCALE3 ABSPACK scaling algorithm.
;
_exptl_crystal_colour yellow
_exptl_crystal_colour_primary yellow
_exptl_crystal_density_diffrn 1.608
_exptl_crystal_description needle
_exptl_crystal_F_000 950
_exptl_crystal_size_max 0.24
_exptl_crystal_size_mid 0.13
_exptl_crystal_size_min 0.1
_refine_diff_density_max 1.004
_refine_diff_density_min -1.173
_refine_diff_density_rms 0.098
_refine_ls_extinction_method none
_refine_ls_goodness_of_fit_ref 1.041
_refine_ls_hydrogen_treatment constr
_refine_ls_matrix_type full
_refine_ls_number_parameters 525
_refine_ls_number_reflns 8005
_refine_ls_number_restraints 0
_refine_ls_restrained_S_all 1.041
_refine_ls_R_factor_all 0.0353
_refine_ls_R_factor_gt 0.0302
_refine_ls_shift/su_max 0.002
_refine_ls_shift/su_mean 0.000
_refine_ls_structure_factor_coef Fsqd
_refine_ls_weighting_details 'w=1/[\s^2^(Fo^2^)+(0.0237P)^2^+2.8832P] where P=(Fo^2^+2Fc^2^)/3'
_refine_ls_weighting_scheme calc
_refine_ls_wR_factor_gt 0.0654
_refine_ls_wR_factor_ref 0.0678
_reflns_Friedel_coverage 0.000
_reflns_number_gt 7299
_reflns_number_total 8005
_reflns_threshold_expression 'I > 2\s(I)'
_cod_data_source_file d4dt00803k2.cif
_cod_data_source_block aj0432
_cod_depositor_comments 'Adding full bibliography for 7716151--7716154.cif.'
_cod_database_code 7716153
_shelx_shelxl_version_number 2018/3
_chemical_oxdiff_formula C10H20N4O6Dy1F1P1
_shelx_space_group_comment
;
The symmetry employed for this shelxl refinement is uniquely defined
by the following loop, which should always be used as a source of
symmetry information in preference to the above space-group names.
They are only intended as comments.
;
_shelx_estimated_absorpt_t_max 0.824
_shelx_estimated_absorpt_t_min 0.644
_reflns_odcompleteness_completeness 99.80
_reflns_odcompleteness_iscentric 1
_reflns_odcompleteness_theta 26.32
_olex2_refinement_description
;
1. Fixed Uiso
 At 1.2 times of:
  All C(H) groups
 At 1.5 times of:
  All C(H,H,H) groups
2.a Aromatic/amide H refined with riding coordinates:
 C4(H4), C5(H5), C6(H6), C13(H13), C14(H14), C15(H15), C16(H16), C17(H17),
 C19(H19), C20(H20), C21(H21), C22(H22), C23(H23), C27(H27), C28(H28), C29(H29),
  C30(H30), C31(H31), C32(H32), C33(H33), C34(H34), C35(H35), C36(H36),
 C39(H39), C40(H40), C41(H41), C42(H42), C43(H43)
2.b Idealised Me refined as rotating group:
 C10(H10a,H10b,H10c), C11(H11a,H11b,H11c)
;
_olex2_submission_special_instructions 'No special instructions were received'
_oxdiff_exptl_absorpt_empirical_details
;
Empirical correction (ABSPACK) includes:
- Absorption correction using spherical harmonics
- Frame scaling
;
_oxdiff_exptl_absorpt_empirical_full_max 1.368
_oxdiff_exptl_absorpt_empirical_full_min 0.786

loop_
_space_group_symop_operation_xyz
'x, y, z'
'-x, -y, -z'

loop_
_atom_site_label
_atom_site_type_symbol
_atom_site_fract_x
_atom_site_fract_y
_atom_site_fract_z
_atom_site_U_iso_or_equiv
_atom_site_adp_type
_atom_site_occupancy
_atom_site_site_symmetry_order
_atom_site_calc_flag
_atom_site_refinement_flags_posn
_atom_site_refinement_flags_adp
_atom_site_refinement_flags_occupancy
_atom_site_disorder_assembly
_atom_site_disorder_group
Dy1 Dy 0.48389(2) 0.68446(2) 0.20233(2) 0.01692(5) Uani 1 1 d . . . . .
P1 P 0.76143(8) 0.51035(8) 0.33355(5) 0.02216(18) Uani 1 1 d . . . . .
F1 F 0.1837(3) 0.8834(3) -0.00815(14) 0.0590(7) Uani 1 1 d . . . . .
F2 F 0.0357(2) 0.9005(2) 0.09025(16) 0.0572(7) Uani 1 1 d . . . . .
F3 F 0.1118(2) 1.0362(2) 0.07812(14) 0.0471(6) Uani 1 1 d . . . . .
O1 O 0.3585(2) 0.7979(2) 0.31571(12) 0.0216(5) Uani 1 1 d . . . . .
O2 O 0.6560(2) 0.5748(2) 0.27800(12) 0.0227(5) Uani 1 1 d . . . . .
O3 O 0.4469(2) 0.5089(2) 0.21141(12) 0.0231(5) Uani 1 1 d . . . . .
O4 O 0.3722(2) 0.8415(2) 0.10346(13) 0.0280(5) Uani 1 1 d . . . . .
O5 O 0.2440(2) 0.7653(2) 0.16898(13) 0.0294(5) Uani 1 1 d . . . . .
N1 N 0.4789(3) 0.9139(3) 0.31720(15) 0.0234(6) Uani 1 1 d . . . . .
N2 N 0.5404(2) 0.8510(2) 0.24389(14) 0.0189(5) Uani 1 1 d . . . . .
N3 N 0.6674(2) 0.7064(2) 0.11458(14) 0.0196(5) Uani 1 1 d . . . . .
N4 N 0.6051(3) 0.5218(2) 0.09434(15) 0.0215(6) Uani 1 1 d . . . . .
N5 N 0.5734(3) 0.4221(3) 0.08912(15) 0.0238(6) Uani 1 1 d . . . . .
C1 C 0.3888(3) 0.8769(3) 0.34836(18) 0.0202(6) Uani 1 1 d . . . . .
C2 C 0.6304(3) 0.8772(3) 0.20426(18) 0.0221(7) Uani 1 1 d . . . . .
C3 C 0.6967(3) 0.8021(3) 0.12907(18) 0.0218(7) Uani 1 1 d . . . . .
C4 C 0.7893(3) 0.8246(3) 0.0759(2) 0.0274(7) Uani 1 1 d . . . . .
H4 H 0.808313 0.892986 0.086048 0.033 Uiso 1 1 calc R U . . .
C5 C 0.8522(3) 0.7463(3) 0.0090(2) 0.0311(8) Uani 1 1 d . . . . .
H5 H 0.914419 0.760814 -0.027792 0.037 Uiso 1 1 calc R U . . .
C6 C 0.8248(3) 0.6462(3) -0.0046(2) 0.0290(8) Uani 1 1 d . . . . .
H6 H 0.869695 0.589854 -0.049745 0.035 Uiso 1 1 calc R U . . .
C7 C 0.7299(3) 0.6299(3) 0.04932(18) 0.0212(7) Uani 1 1 d . . . . .
C8 C 0.6954(3) 0.5249(3) 0.03945(18) 0.0220(7) Uani 1 1 d . . . . .
C9 C 0.4898(3) 0.4267(3) 0.15319(18) 0.0212(6) Uani 1 1 d . . . . .
C10 C 0.7633(4) 0.4295(3) -0.0281(2) 0.0323(8) Uani 1 1 d . . . . .
H10A H 0.857862 0.372479 -0.019235 0.048 Uiso 1 1 calc R U . . .
H10B H 0.762816 0.473331 -0.077678 0.048 Uiso 1 1 calc R U . . .
H10C H 0.713858 0.379760 -0.031733 0.048 Uiso 1 1 calc R U . . .
C11 C 0.6734(4) 0.9712(3) 0.2312(2) 0.0301(8) Uani 1 1 d . . . . .
H11A H 0.653872 1.037965 0.192547 0.045 Uiso 1 1 calc R U . . .
H11B H 0.771641 0.927765 0.235600 0.045 Uiso 1 1 calc R U . . .
H11C H 0.622778 1.009288 0.283202 0.045 Uiso 1 1 calc R U . . .
C12 C 0.3159(3) 0.9329(3) 0.42839(19) 0.0243(7) Uani 1 1 d . . . . .
C13 C 0.3442(4) 1.0164(4) 0.4696(2) 0.0458(10) Uani 1 1 d . . . . .
H13 H 0.408939 1.042162 0.445801 0.055 Uiso 1 1 calc R U . . .
C14 C 0.2779(5) 1.0622(5) 0.5454(3) 0.0608(14) Uani 1 1 d . . . . .
H14 H 0.299238 1.117761 0.573729 0.073 Uiso 1 1 calc R U . . .
C15 C 0.1814(4) 1.0283(4) 0.5804(2) 0.0438(10) Uani 1 1 d . . . . .
H15 H 0.135500 1.060880 0.632041 0.053 Uiso 1 1 calc R U . . .
C16 C 0.1529(4) 0.9472(4) 0.5396(2) 0.0340(8) Uani 1 1 d . . . . .
H16 H 0.086461 0.923384 0.563040 0.041 Uiso 1 1 calc R U . . .
C17 C 0.2196(3) 0.8992(3) 0.46427(19) 0.0255(7) Uani 1 1 d . . . . .
H17 H 0.198906 0.842298 0.436912 0.031 Uiso 1 1 calc R U . . .
C18 C 0.4431(3) 0.3271(3) 0.15575(19) 0.0229(7) Uani 1 1 d . . . . .
C19 C 0.4854(4) 0.2360(3) 0.0940(2) 0.0288(7) Uani 1 1 d . . . . .
H19 H 0.546401 0.235517 0.049647 0.035 Uiso 1 1 calc R U . . .
C20 C 0.4383(4) 0.1461(3) 0.0974(2) 0.0346(9) Uani 1 1 d . . . . .
H20 H 0.466846 0.084736 0.054809 0.041 Uiso 1 1 calc R U . . .
C21 C 0.3507(4) 0.1444(3) 0.1615(2) 0.0373(9) Uani 1 1 d . . . . .
H21 H 0.319365 0.082084 0.163464 0.045 Uiso 1 1 calc R U . . .
C22 C 0.3092(4) 0.2344(4) 0.2229(3) 0.0404(9) Uani 1 1 d . . . . .
H22 H 0.249195 0.233679 0.267427 0.048 Uiso 1 1 calc R U . . .
C23 C 0.3543(4) 0.3257(3) 0.2201(2) 0.0325(8) Uani 1 1 d . . . . .
H23 H 0.324212 0.387676 0.262419 0.039 Uiso 1 1 calc R U . . .
C24 C 0.2661(3) 0.8334(3) 0.11813(18) 0.0209(7) Uani 1 1 d . . . . .
C25 C 0.1487(3) 0.9131(3) 0.0688(2) 0.0290(8) Uani 1 1 d . . . . .
C26 C 0.8545(3) 0.3429(3) 0.3077(2) 0.0294(8) Uani 1 1 d . . . . .
C27 C 0.8013(4) 0.2909(3) 0.2576(2) 0.0386(9) Uani 1 1 d . . . . .
H27 H 0.716233 0.343177 0.238698 0.046 Uiso 1 1 calc R U . . .
C28 C 0.8720(5) 0.1625(4) 0.2352(3) 0.0511(11) Uani 1 1 d . . . . .
H28 H 0.834897 0.127107 0.201098 0.061 Uiso 1 1 calc R U . . .
C29 C 0.9956(5) 0.0864(4) 0.2620(3) 0.0554(13) Uani 1 1 d . . . . .
H29 H 1.043380 -0.001509 0.246724 0.067 Uiso 1 1 calc R U . . .
C30 C 1.0497(4) 0.1371(4) 0.3108(3) 0.0526(13) Uani 1 1 d . . . . .
H30 H 1.135646 0.084211 0.328594 0.063 Uiso 1 1 calc R U . . .
C31 C 0.9799(4) 0.2661(4) 0.3349(2) 0.0394(9) Uani 1 1 d . . . . .
H31 H 1.017447 0.300811 0.369134 0.047 Uiso 1 1 calc R U . . .
C32 C 0.9263(3) 0.6015(3) 0.25162(19) 0.0269(7) Uani 1 1 d . . . . .
H32 H 0.888599 0.592411 0.206062 0.032 Uiso 1 1 calc R U . . .
C33 C 1.0228(3) 0.6456(3) 0.2439(2) 0.0310(8) Uani 1 1 d . . . . .
H33 H 1.049643 0.667722 0.193177 0.037 Uiso 1 1 calc R U . . .
C34 C 1.0797(4) 0.6577(4) 0.3087(2) 0.0404(9) Uani 1 1 d . . . . .
H34 H 1.147036 0.686459 0.302841 0.048 Uiso 1 1 calc R U . . .
C35 C 1.0381(4) 0.6275(5) 0.3827(2) 0.0522(12) Uani 1 1 d . . . . .
H35 H 1.076936 0.636331 0.427822 0.063 Uiso 1 1 calc R U . . .
C36 C 0.9411(4) 0.5849(4) 0.3918(2) 0.0425(10) Uani 1 1 d . . . . .
H36 H 0.912886 0.565374 0.443062 0.051 Uiso 1 1 calc R U . . .
C37 C 0.8843(3) 0.5703(3) 0.32607(19) 0.0251(7) Uani 1 1 d . . . . .
C38 C 0.6882(3) 0.5328(3) 0.43590(19) 0.0243(7) Uani 1 1 d . . . . .
C39 C 0.6963(3) 0.4311(3) 0.4824(2) 0.0284(8) Uani 1 1 d . . . . .
H39 H 0.743868 0.346374 0.460651 0.034 Uiso 1 1 calc R U . . .
C40 C 0.6342(3) 0.4555(4) 0.5607(2) 0.0327(8) Uani 1 1 d . . . . .
H40 H 0.639938 0.386788 0.592523 0.039 Uiso 1 1 calc R U . . .
C41 C 0.5644(4) 0.5783(4) 0.5926(2) 0.0340(8) Uani 1 1 d . . . . .
H41 H 0.523227 0.593765 0.646275 0.041 Uiso 1 1 calc R U . . .
C42 C 0.5540(4) 0.6799(4) 0.5460(2) 0.0339(8) Uani 1 1 d . . . . .
H42 H 0.504854 0.764570 0.567814 0.041 Uiso 1 1 calc R U . . .
C43 C 0.6154(3) 0.6573(3) 0.4683(2) 0.0292(8) Uani 1 1 d . . . . .
H43 H 0.608133 0.726535 0.436593 0.035 Uiso 1 1 calc R U . . .

loop_
_atom_site_aniso_label
_atom_site_aniso_U_11
_atom_site_aniso_U_22
_atom_site_aniso_U_33
_atom_site_aniso_U_23
_atom_site_aniso_U_13
_atom_site_aniso_U_12
Dy1 0.01751(8) 0.01557(8) 0.01843(8) 0.00348(5) -0.00391(5) -0.00799(6)
P1 0.0167(4) 0.0235(4) 0.0252(4) 0.0110(3) -0.0066(3) -0.0078(3)
F1 0.0557(15) 0.0607(17) 0.0416(14) 0.0043(12) -0.0245(12) -0.0068(13)
F2 0.0370(13) 0.0560(16) 0.0891(19) 0.0307(14) -0.0286(13) -0.0265(12)
F3 0.0459(13) 0.0269(12) 0.0642(15) 0.0130(10) -0.0185(11) -0.0109(11)
O1 0.0210(11) 0.0206(11) 0.0235(11) 0.0000(9) -0.0016(9) -0.0100(10)
O2 0.0220(11) 0.0209(11) 0.0246(11) 0.0067(9) -0.0074(9) -0.0087(10)
O3 0.0291(12) 0.0188(11) 0.0236(11) -0.0007(9) 0.0007(9) -0.0136(10)
O4 0.0246(12) 0.0296(13) 0.0319(13) 0.0117(10) -0.0097(10) -0.0133(11)
O5 0.0277(12) 0.0346(14) 0.0323(13) 0.0118(11) -0.0095(10) -0.0188(11)
N1 0.0278(15) 0.0213(14) 0.0220(14) 0.0023(11) -0.0052(11) -0.0117(12)
N2 0.0184(13) 0.0169(13) 0.0228(13) 0.0041(10) -0.0061(10) -0.0087(11)
N3 0.0180(13) 0.0194(13) 0.0219(13) 0.0073(11) -0.0073(10) -0.0083(11)
N4 0.0207(13) 0.0180(13) 0.0245(14) 0.0030(11) -0.0041(11) -0.0076(11)
N5 0.0263(14) 0.0216(14) 0.0257(14) 0.0010(11) -0.0039(11) -0.0127(12)
C1 0.0196(15) 0.0164(15) 0.0227(16) 0.0037(12) -0.0079(12) -0.0055(13)
C2 0.0220(16) 0.0207(16) 0.0276(17) 0.0093(13) -0.0107(13) -0.0119(14)
C3 0.0171(15) 0.0217(16) 0.0276(17) 0.0109(13) -0.0099(13) -0.0086(13)
C4 0.0245(17) 0.0282(18) 0.0344(19) 0.0124(15) -0.0084(14) -0.0156(15)
C5 0.0231(17) 0.036(2) 0.0347(19) 0.0122(16) -0.0005(14) -0.0148(16)
C6 0.0245(17) 0.0318(19) 0.0272(18) 0.0073(14) 0.0002(14) -0.0110(16)
C7 0.0160(15) 0.0225(17) 0.0216(16) 0.0067(13) -0.0039(12) -0.0058(13)
C8 0.0190(15) 0.0209(16) 0.0219(16) 0.0030(12) -0.0031(12) -0.0056(13)
C9 0.0217(16) 0.0163(15) 0.0256(16) 0.0043(13) -0.0088(13) -0.0077(13)
C10 0.0299(19) 0.032(2) 0.0296(18) -0.0047(15) 0.0052(15) -0.0120(16)
C11 0.0355(19) 0.0304(19) 0.0360(19) 0.0063(15) -0.0095(15) -0.0241(17)
C12 0.0220(16) 0.0245(17) 0.0253(17) -0.0001(13) -0.0067(13) -0.0087(14)
C13 0.052(3) 0.059(3) 0.042(2) -0.017(2) 0.0085(19) -0.041(2)
C14 0.075(3) 0.080(4) 0.049(3) -0.029(2) 0.012(2) -0.057(3)
C15 0.042(2) 0.059(3) 0.030(2) -0.0155(18) 0.0054(17) -0.024(2)
C16 0.0306(19) 0.038(2) 0.0292(19) 0.0031(16) -0.0027(15) -0.0127(17)
C17 0.0266(17) 0.0213(17) 0.0254(17) -0.0009(13) -0.0061(13) -0.0077(14)
C18 0.0207(16) 0.0161(16) 0.0323(18) 0.0056(13) -0.0121(13) -0.0069(13)
C19 0.0348(19) 0.0178(17) 0.0326(18) 0.0038(14) -0.0123(15) -0.0094(15)
C20 0.042(2) 0.0179(17) 0.044(2) -0.0008(15) -0.0224(18) -0.0100(16)
C21 0.040(2) 0.0208(18) 0.060(3) 0.0093(17) -0.0197(19) -0.0188(17)
C22 0.036(2) 0.032(2) 0.061(3) 0.0013(18) -0.0017(18) -0.0228(18)
C23 0.0332(19) 0.0228(18) 0.043(2) -0.0027(15) 0.0000(16) -0.0152(16)
C24 0.0234(17) 0.0156(15) 0.0206(16) -0.0009(12) -0.0060(13) -0.0056(13)
C25 0.0287(18) 0.0261(19) 0.034(2) 0.0050(15) -0.0095(15) -0.0133(16)
C26 0.0179(16) 0.0246(18) 0.0365(19) 0.0124(15) 0.0005(14) -0.0031(14)
C27 0.032(2) 0.0241(19) 0.053(2) 0.0062(17) -0.0004(17) -0.0085(17)
C28 0.051(3) 0.024(2) 0.066(3) -0.0029(19) 0.006(2) -0.010(2)
C29 0.052(3) 0.030(2) 0.060(3) 0.005(2) 0.022(2) -0.005(2)
C30 0.025(2) 0.039(2) 0.060(3) 0.030(2) 0.0105(19) 0.0082(19)
C31 0.0247(18) 0.037(2) 0.042(2) 0.0213(17) -0.0029(16) -0.0034(17)
C32 0.0233(17) 0.0278(18) 0.0256(17) 0.0067(14) -0.0040(13) -0.0083(15)
C33 0.0227(17) 0.0307(19) 0.037(2) 0.0065(15) 0.0029(15) -0.0116(15)
C34 0.0269(19) 0.054(3) 0.048(2) -0.0008(19) 0.0008(17) -0.0265(19)
C35 0.041(2) 0.099(4) 0.036(2) 0.005(2) -0.0102(18) -0.047(3)
C36 0.035(2) 0.079(3) 0.0282(19) 0.0177(19) -0.0103(16) -0.037(2)
C37 0.0180(16) 0.0272(18) 0.0288(17) 0.0089(14) -0.0057(13) -0.0091(14)
C38 0.0164(15) 0.0314(19) 0.0266(17) 0.0111(14) -0.0086(13) -0.0113(14)
C39 0.0178(16) 0.0306(19) 0.0351(19) 0.0140(15) -0.0073(14) -0.0092(15)
C40 0.0223(17) 0.044(2) 0.0332(19) 0.0217(17) -0.0105(14) -0.0157(17)
C41 0.0259(18) 0.052(2) 0.0266(18) 0.0128(16) -0.0076(14) -0.0193(18)
C42 0.0288(19) 0.040(2) 0.0324(19) 0.0057(16) -0.0052(15) -0.0153(17)
C43 0.0277(18) 0.034(2) 0.0297(18) 0.0122(15) -0.0089(14) -0.0167(16)

loop_
_atom_type_symbol
_atom_type_description
_atom_type_scat_dispersion_real
_atom_type_scat_dispersion_imag
_atom_type_scat_source
C C 0.0033 0.0016 'International Tables Vol C Tables 4.2.6.8 and 6.1.1.4'
H H 0.0000 0.0000 'International Tables Vol C Tables 4.2.6.8 and 6.1.1.4'
Dy Dy -0.1892 4.4098 'International Tables Vol C Tables 4.2.6.8 and 6.1.1.4'
F F 0.0171 0.0103 'International Tables Vol C Tables 4.2.6.8 and 6.1.1.4'
N N 0.0061 0.0033 'International Tables Vol C Tables 4.2.6.8 and 6.1.1.4'
O O 0.0106 0.0060 'International Tables Vol C Tables 4.2.6.8 and 6.1.1.4'
P P 0.1023 0.0942 'International Tables Vol C Tables 4.2.6.8 and 6.1.1.4'

loop_
_geom_angle_atom_site_label_1
_geom_angle_atom_site_label_2
_geom_angle_atom_site_label_3
_geom_angle
_geom_angle_site_symmetry_1
_geom_angle_site_symmetry_3
_geom_angle_publ_flag
O1 Dy1 O2 86.91(8) . . ?
O1 Dy1 O3 101.38(7) . . ?
O1 Dy1 O4 99.61(8) . . ?
O1 Dy1 O5 78.29(8) . . ?
O1 Dy1 N2 65.08(8) . . ?
O1 Dy1 N3 129.12(8) . . ?
O1 Dy1 N4 165.82(8) . . ?
O2 Dy1 O3 85.04(8) . . ?
O2 Dy1 O4 153.65(7) . . ?
O2 Dy1 O5 153.01(7) . . ?
O2 Dy1 N2 77.93(8) . . ?
O2 Dy1 N3 83.22(7) . . ?
O2 Dy1 N4 89.80(8) . . ?
O3 Dy1 O4 118.06(8) . . ?
O3 Dy1 O5 76.06(8) . . ?
O3 Dy1 N2 158.55(8) . . ?
O3 Dy1 N3 127.06(8) . . ?
O3 Dy1 N4 64.56(8) . . ?
O4 Dy1 O5 52.63(7) . . ?
O4 Dy1 N2 81.76(8) . . ?
O4 Dy1 N3 72.82(7) . . ?
N2 Dy1 O5 114.74(8) . . ?
N2 Dy1 N3 64.04(8) . . ?
N3 Dy1 O5 123.58(7) . . ?
N4 Dy1 O4 89.41(8) . . ?
N4 Dy1 O5 99.04(8) . . ?
N4 Dy1 N2 127.57(8) . . ?
N4 Dy1 N3 63.97(8) . . ?
O2 P1 C26 109.60(15) . . ?
O2 P1 C37 111.42(13) . . ?
O2 P1 C38 112.60(13) . . ?
C26 P1 C37 106.93(16) . . ?
C38 P1 C26 109.32(15) . . ?
C38 P1 C37 106.77(15) . . ?
C1 O1 Dy1 120.67(19) . . ?
P1 O2 Dy1 175.09(14) . . ?
C9 O3 Dy1 120.54(18) . . ?
C24 O4 Dy1 92.15(18) . . ?
C24 O5 Dy1 89.09(18) . . ?
C1 N1 N2 109.6(2) . . ?
N1 N2 Dy1 117.82(17) . . ?
C2 N2 Dy1 124.0(2) . . ?
C2 N2 N1 118.0(3) . . ?
C3 N3 Dy1 119.8(2) . . ?
C7 N3 Dy1 120.32(19) . . ?
C7 N3 C3 119.6(3) . . ?
N5 N4 Dy1 118.93(18) . . ?
C8 N4 Dy1 123.9(2) . . ?
C8 N4 N5 117.1(3) . . ?
C9 N5 N4 109.3(2) . . ?
O1 C1 N1 125.9(3) . . ?
O1 C1 C12 117.5(3) . . ?
N1 C1 C12 116.6(3) . . ?
N2 C2 C3 115.1(3) . . ?
N2 C2 C11 124.8(3) . . ?
C3 C2 C11 120.0(3) . . ?
N3 C3 C2 116.5(3) . . ?
N3 C3 C4 120.9(3) . . ?
C4 C3 C2 122.5(3) . . ?
C3 C4 H4 120.5 . . ?
C5 C4 C3 119.0(3) . . ?
C5 C4 H4 120.5 . . ?
C4 C5 H5 120.0 . . ?
C4 C5 C6 119.9(3) . . ?
C6 C5 H5 120.0 . . ?
C5 C6 H6 120.7 . . ?
C5 C6 C7 118.6(3) . . ?
C7 C6 H6 120.7 . . ?
N3 C7 C6 121.9(3) . . ?
N3 C7 C8 116.1(3) . . ?
C6 C7 C8 122.0(3) . . ?
N4 C8 C7 115.1(3) . . ?
N4 C8 C10 123.6(3) . . ?
C7 C8 C10 121.3(3) . . ?
O3 C9 N5 125.4(3) . . ?
O3 C9 C18 118.7(3) . . ?
N5 C9 C18 115.9(3) . . ?
C8 C10 H10A 109.5 . . ?
C8 C10 H10B 109.5 . . ?
C8 C10 H10C 109.5 . . ?
H10A C10 H10B 109.5 . . ?
H10A C10 H10C 109.5 . . ?
H10B C10 H10C 109.5 . . ?
C2 C11 H11A 109.5 . . ?
C2 C11 H11B 109.5 . . ?
C2 C11 H11C 109.5 . . ?
H11A C11 H11B 109.5 . . ?
H11A C11 H11C 109.5 . . ?
H11B C11 H11C 109.5 . . ?
C13 C12 C1 121.8(3) . . ?
C17 C12 C1 119.7(3) . . ?
C17 C12 C13 118.4(3) . . ?
C12 C13 H13 120.1 . . ?
C14 C13 C12 119.9(4) . . ?
C14 C13 H13 120.1 . . ?
C13 C14 H14 119.5 . . ?
C15 C14 C13 121.0(4) . . ?
C15 C14 H14 119.5 . . ?
C14 C15 H15 120.5 . . ?
C16 C15 C14 119.0(4) . . ?
C16 C15 H15 120.5 . . ?
C15 C16 H16 119.6 . . ?
C15 C16 C17 120.7(3) . . ?
C17 C16 H16 119.6 . . ?
C12 C17 C16 120.9(3) . . ?
C12 C17 H17 119.5 . . ?
C16 C17 H17 119.5 . . ?
C19 C18 C9 121.2(3) . . ?
C23 C18 C9 119.7(3) . . ?
C23 C18 C19 119.1(3) . . ?
C18 C19 H19 120.0 . . ?
C20 C19 C18 119.9(3) . . ?
C20 C19 H19 120.0 . . ?
C19 C20 H20 119.5 . . ?
C21 C20 C19 121.0(3) . . ?
C21 C20 H20 119.5 . . ?
C20 C21 H21 120.4 . . ?
C20 C21 C22 119.1(3) . . ?
C22 C21 H21 120.4 . . ?
C21 C22 H22 119.7 . . ?
C21 C22 C23 120.6(4) . . ?
C23 C22 H22 119.7 . . ?
C18 C23 H23 119.8 . . ?
C22 C23 C18 120.3(3) . . ?
C22 C23 H23 119.8 . . ?
O4 C24 O5 126.1(3) . . ?
O4 C24 C25 117.3(3) . . ?
O5 C24 C25 116.6(3) . . ?
F1 C25 F2 107.2(3) . . ?
F1 C25 F3 107.1(3) . . ?
F1 C25 C24 112.3(3) . . ?
F2 C25 C24 113.1(3) . . ?
F3 C25 F2 106.1(3) . . ?
F3 C25 C24 110.6(3) . . ?
C27 C26 P1 118.7(3) . . ?
C27 C26 C31 119.8(4) . . ?
C31 C26 P1 121.5(3) . . ?
C26 C27 H27 119.9 . . ?
C26 C27 C28 120.1(4) . . ?
C28 C27 H27 119.9 . . ?
C27 C28 H28 119.9 . . ?
C29 C28 C27 120.2(5) . . ?
C29 C28 H28 119.9 . . ?
C28 C29 H29 120.0 . . ?
C30 C29 C28 120.1(4) . . ?
C30 C29 H29 120.0 . . ?
C29 C30 H30 119.6 . . ?
C29 C30 C31 120.8(4) . . ?
C31 C30 H30 119.6 . . ?
C26 C31 C30 118.9(4) . . ?
C26 C31 H31 120.5 . . ?
C30 C31 H31 120.5 . . ?
C33 C32 H32 119.9 . . ?
C33 C32 C37 120.3(3) . . ?
C37 C32 H32 119.9 . . ?
C32 C33 H33 119.6 . . ?
C34 C33 C32 120.8(3) . . ?
C34 C33 H33 119.6 . . ?
C33 C34 H34 120.4 . . ?
C33 C34 C35 119.3(3) . . ?
C35 C34 H34 120.4 . . ?
C34 C35 H35 119.6 . . ?
C36 C35 C34 120.9(4) . . ?
C36 C35 H35 119.6 . . ?
C35 C36 H36 119.9 . . ?
C35 C36 C37 120.2(3) . . ?
C37 C36 H36 119.9 . . ?
C32 C37 P1 119.1(2) . . ?
C36 C37 P1 122.3(2) . . ?
C36 C37 C32 118.6(3) . . ?
C39 C38 P1 122.3(3) . . ?
C43 C38 P1 118.0(2) . . ?
C43 C38 C39 119.6(3) . . ?
C38 C39 H39 120.3 . . ?
C40 C39 C38 119.4(3) . . ?
C40 C39 H39 120.3 . . ?
C39 C40 H40 119.7 . . ?
C41 C40 C39 120.6(3) . . ?
C41 C40 H40 119.7 . . ?
C40 C41 H41 119.9 . . ?
C40 C41 C42 120.1(3) . . ?
C42 C41 H41 119.9 . . ?
C41 C42 H42 120.0 . . ?
C43 C42 C41 119.9(4) . . ?
C43 C42 H42 120.0 . . ?
C38 C43 H43 119.9 . . ?
C42 C43 C38 120.3(3) . . ?
C42 C43 H43 119.9 . . ?

loop_
_geom_bond_atom_site_label_1
_geom_bond_atom_site_label_2
_geom_bond_distance
_geom_bond_site_symmetry_2
_geom_bond_publ_flag
Dy1 O1 2.276(2) . ?
Dy1 O2 2.281(2) . ?
Dy1 O3 2.300(2) . ?
Dy1 O4 2.460(2) . ?
Dy1 O5 2.512(2) . ?
Dy1 N2 2.467(2) . ?
Dy1 N3 2.491(2) . ?
Dy1 N4 2.457(3) . ?
P1 O2 1.499(2) . ?
P1 C26 1.798(4) . ?
P1 C37 1.799(3) . ?
P1 C38 1.797(3) . ?
F1 C25 1.322(4) . ?
F2 C25 1.340(4) . ?
F3 C25 1.328(4) . ?
O1 C1 1.284(4) . ?
O3 C9 1.283(4) . ?
O4 C24 1.222(4) . ?
O5 C24 1.251(4) . ?
N1 N2 1.390(4) . ?
N1 C1 1.322(4) . ?
N2 C2 1.293(4) . ?
N3 C3 1.350(4) . ?
N3 C7 1.343(4) . ?
N4 N5 1.387(4) . ?
N4 C8 1.299(4) . ?
N5 C9 1.329(4) . ?
C1 C12 1.489(4) . ?
C2 C3 1.475(5) . ?
C2 C11 1.496(4) . ?
C3 C4 1.404(4) . ?
C4 H4 0.9500 . ?
C4 C5 1.375(5) . ?
C5 H5 0.9500 . ?
C5 C6 1.383(5) . ?
C6 H6 0.9500 . ?
C6 C7 1.393(4) . ?
C7 C8 1.479(5) . ?
C8 C10 1.488(5) . ?
C9 C18 1.491(4) . ?
C10 H10A 0.9800 . ?
C10 H10B 0.9800 . ?
C10 H10C 0.9800 . ?
C11 H11A 0.9800 . ?
C11 H11B 0.9800 . ?
C11 H11C 0.9800 . ?
C12 C13 1.389(5) . ?
C12 C17 1.381(5) . ?
C13 H13 0.9500 . ?
C13 C14 1.387(6) . ?
C14 H14 0.9500 . ?
C14 C15 1.380(6) . ?
C15 H15 0.9500 . ?
C15 C16 1.362(5) . ?
C16 H16 0.9500 . ?
C16 C17 1.385(5) . ?
C17 H17 0.9500 . ?
C18 C19 1.393(5) . ?
C18 C23 1.388(5) . ?
C19 H19 0.9500 . ?
C19 C20 1.385(5) . ?
C20 H20 0.9500 . ?
C20 C21 1.379(6) . ?
C21 H21 0.9500 . ?
C21 C22 1.381(6) . ?
C22 H22 0.9500 . ?
C22 C23 1.385(5) . ?
C23 H23 0.9500 . ?
C24 C25 1.543(4) . ?
C26 C27 1.386(5) . ?
C26 C31 1.395(5) . ?
C27 H27 0.9500 . ?
C27 C28 1.388(5) . ?
C28 H28 0.9500 . ?
C28 C29 1.376(7) . ?
C29 H29 0.9500 . ?
C29 C30 1.369(7) . ?
C30 H30 0.9500 . ?
C30 C31 1.400(6) . ?
C31 H31 0.9500 . ?
C32 H32 0.9500 . ?
C32 C33 1.386(5) . ?
C32 C37 1.397(4) . ?
C33 H33 0.9500 . ?
C33 C34 1.369(5) . ?
C34 H34 0.9500 . ?
C34 C35 1.384(5) . ?
C35 H35 0.9500 . ?
C35 C36 1.380(5) . ?
C36 H36 0.9500 . ?
C36 C37 1.392(5) . ?
C38 C39 1.401(4) . ?
C38 C43 1.399(5) . ?
C39 H39 0.9500 . ?
C39 C40 1.392(5) . ?
C40 H40 0.9500 . ?
C40 C41 1.380(5) . ?
C41 H41 0.9500 . ?
C41 C42 1.395(5) . ?
C42 H42 0.9500 . ?
C42 C43 1.381(5) . ?
C43 H43 0.9500 . ?

loop_
_geom_torsion_atom_site_label_1
_geom_torsion_atom_site_label_2
_geom_torsion_atom_site_label_3
_geom_torsion_atom_site_label_4
_geom_torsion
_geom_torsion_site_symmetry_1
_geom_torsion_site_symmetry_2
_geom_torsion_site_symmetry_3
_geom_torsion_site_symmetry_4
_geom_torsion_publ_flag
Dy1 O1 C1 N1 9.3(4) . . . . ?
Dy1 O1 C1 C12 -171.04(19) . . . . ?
Dy1 O3 C9 N5 10.3(4) . . . . ?
Dy1 O3 C9 C18 -169.48(19) . . . . ?
Dy1 O4 C24 O5 1.3(3) . . . . ?
Dy1 O4 C24 C25 -177.9(2) . . . . ?
Dy1 O5 C24 O4 -1.2(3) . . . . ?
Dy1 O5 C24 C25 177.9(2) . . . . ?
Dy1 N2 C2 C3 1.8(4) . . . . ?
Dy1 N2 C2 C11 -175.4(2) . . . . ?
Dy1 N3 C3 C2 8.9(3) . . . . ?
Dy1 N3 C3 C4 -173.3(2) . . . . ?
Dy1 N3 C7 C6 174.6(2) . . . . ?
Dy1 N3 C7 C8 -7.3(3) . . . . ?
Dy1 N4 N5 C9 -7.8(3) . . . . ?
Dy1 N4 C8 C7 4.6(4) . . . . ?
Dy1 N4 C8 C10 -176.8(2) . . . . ?
P1 C26 C27 C28 178.6(3) . . . . ?
P1 C26 C31 C30 -178.1(3) . . . . ?
P1 C38 C39 C40 -178.3(2) . . . . ?
P1 C38 C43 C42 178.3(3) . . . . ?
O1 C1 C12 C13 178.2(3) . . . . ?
O1 C1 C12 C17 -0.2(4) . . . . ?
O2 P1 C26 C27 -15.2(3) . . . . ?
O2 P1 C26 C31 162.9(3) . . . . ?
O2 P1 C37 C32 -37.2(3) . . . . ?
O2 P1 C37 C36 143.9(3) . . . . ?
O2 P1 C38 C39 116.8(3) . . . . ?
O2 P1 C38 C43 -60.2(3) . . . . ?
O3 C9 C18 C19 179.5(3) . . . . ?
O3 C9 C18 C23 0.5(4) . . . . ?
O4 C24 C25 F1 60.0(4) . . . . ?
O4 C24 C25 F2 -178.5(3) . . . . ?
O4 C24 C25 F3 -59.7(4) . . . . ?
O5 C24 C25 F1 -119.3(3) . . . . ?
O5 C24 C25 F2 2.3(4) . . . . ?
O5 C24 C25 F3 121.1(3) . . . . ?
N1 N2 C2 C3 176.9(2) . . . . ?
N1 N2 C2 C11 -0.3(4) . . . . ?
N1 C1 C12 C13 -2.1(5) . . . . ?
N1 C1 C12 C17 179.5(3) . . . . ?
N2 N1 C1 O1 -1.9(4) . . . . ?
N2 N1 C1 C12 178.4(2) . . . . ?
N2 C2 C3 N3 -6.9(4) . . . . ?
N2 C2 C3 C4 175.2(3) . . . . ?
N3 C3 C4 C5 -1.1(4) . . . . ?
N3 C7 C8 N4 1.9(4) . . . . ?
N3 C7 C8 C10 -176.7(3) . . . . ?
N4 N5 C9 O3 -1.1(4) . . . . ?
N4 N5 C9 C18 178.6(2) . . . . ?
N5 N4 C8 C7 -177.6(2) . . . . ?
N5 N4 C8 C10 0.9(4) . . . . ?
N5 C9 C18 C19 -0.3(4) . . . . ?
N5 C9 C18 C23 -179.2(3) . . . . ?
C1 N1 N2 Dy1 -5.6(3) . . . . ?
C1 N1 N2 C2 179.0(3) . . . . ?
C1 C12 C13 C14 -177.3(4) . . . . ?
C1 C12 C17 C16 178.3(3) . . . . ?
C2 C3 C4 C5 176.7(3) . . . . ?
C3 N3 C7 C6 -0.1(4) . . . . ?
C3 N3 C7 C8 178.0(3) . . . . ?
C3 C4 C5 C6 -0.7(5) . . . . ?
C4 C5 C6 C7 1.9(5) . . . . ?
C5 C6 C7 N3 -1.6(5) . . . . ?
C5 C6 C7 C8 -179.6(3) . . . . ?
C6 C7 C8 N4 -180.0(3) . . . . ?
C6 C7 C8 C10 1.4(5) . . . . ?
C7 N3 C3 C2 -176.4(3) . . . . ?
C7 N3 C3 C4 1.5(4) . . . . ?
C8 N4 N5 C9 174.4(3) . . . . ?
C9 C18 C19 C20 -178.8(3) . . . . ?
C9 C18 C23 C22 179.4(3) . . . . ?
C11 C2 C3 N3 170.4(3) . . . . ?
C11 C2 C3 C4 -7.4(4) . . . . ?
C12 C13 C14 C15 -1.4(8) . . . . ?
C13 C12 C17 C16 -0.1(5) . . . . ?
C13 C14 C15 C16 0.8(8) . . . . ?
C14 C15 C16 C17 0.1(6) . . . . ?
C15 C16 C17 C12 -0.5(5) . . . . ?
C17 C12 C13 C14 1.1(6) . . . . ?
C18 C19 C20 C21 -0.6(5) . . . . ?
C19 C18 C23 C22 0.4(5) . . . . ?
C19 C20 C21 C22 0.4(5) . . . . ?
C20 C21 C22 C23 0.3(6) . . . . ?
C21 C22 C23 C18 -0.7(6) . . . . ?
C23 C18 C19 C20 0.2(5) . . . . ?
C26 P1 C37 C32 82.6(3) . . . . ?
C26 P1 C37 C36 -96.3(3) . . . . ?
C26 P1 C38 C39 -5.2(3) . . . . ?
C26 P1 C38 C43 177.8(2) . . . . ?
C26 C27 C28 C29 -0.4(6) . . . . ?
C27 C26 C31 C30 -0.1(5) . . . . ?
C27 C28 C29 C30 -0.3(6) . . . . ?
C28 C29 C30 C31 0.8(6) . . . . ?
C29 C30 C31 C26 -0.6(6) . . . . ?
C31 C26 C27 C28 0.6(5) . . . . ?
C32 C33 C34 C35 -1.2(6) . . . . ?
C33 C32 C37 P1 -178.8(3) . . . . ?
C33 C32 C37 C36 0.2(5) . . . . ?
C33 C34 C35 C36 0.4(7) . . . . ?
C34 C35 C36 C37 0.6(7) . . . . ?
C35 C36 C37 P1 178.0(4) . . . . ?
C35 C36 C37 C32 -0.9(6) . . . . ?
C37 P1 C26 C27 -136.1(3) . . . . ?
C37 P1 C26 C31 42.0(3) . . . . ?
C37 P1 C38 C39 -120.6(3) . . . . ?
C37 P1 C38 C43 62.4(3) . . . . ?
C37 C32 C33 C34 0.9(5) . . . . ?
C38 P1 C26 C27 108.7(3) . . . . ?
C38 P1 C26 C31 -73.3(3) . . . . ?
C38 P1 C37 C32 -160.5(3) . . . . ?
C38 P1 C37 C36 20.6(4) . . . . ?
C38 C39 C40 C41 0.4(5) . . . . ?
C39 C38 C43 C42 1.2(5) . . . . ?
C39 C40 C41 C42 0.7(5) . . . . ?
C40 C41 C42 C43 -0.9(5) . . . . ?
C41 C42 C43 C38 -0.1(5) . . . . ?
C43 C38 C39 C40 -1.3(5) . . . . ?
